data_7108533
loop_
_publ_author_name
'Xiqi Zhang'
'Zhenguo Chi'
'Bingjia Xu'
'Long Jiang'
'Xie Zhou'
'Yi Zhang'
'Siwei Liu'
'Jiarui Xu'

_publ_section_title
;
 Multifunctional organic fluorescent materials derived from
 9,10-distyrylanthracene with alkoxyl endgroups of various lengths
;
_journal_name_full Chem.Commun.
_journal_page_first 10895
_journal_paper_doi 10.1039/c2cc36263e
_journal_volume 48
_journal_year 2012
_chemical_formula_sum 'C46 H54 O2'
_chemical_formula_weight 638.89
_chemical_name_systematic
;
?
;
_space_group_IT_number 2
_symmetry_cell_setting triclinic
_symmetry_space_group_name_Hall '-P 1'
_symmetry_space_group_name_H-M 'P -1'
_atom_sites_solution_hydrogens geom
_atom_sites_solution_primary direct
_atom_sites_solution_secondary difmap
_audit_creation_method SHELXL-97
_cell_angle_alpha 79.561(3)
_cell_angle_beta 79.148(3)
_cell_angle_gamma 78.442(3)
_cell_formula_units_Z 3
_cell_length_a 8.9037(16)
_cell_length_b 16.377(3)
_cell_length_c 19.649(4)
_cell_measurement_reflns_used 4800
_cell_measurement_temperature 173(2)
_cell_measurement_theta_max 26.84
_cell_measurement_theta_min 2.13
_cell_volume 2726.0(9)
_computing_cell_refinement 'Bruker SMART'
_computing_data_collection 'Bruker SMART'
_computing_data_reduction 'Bruker SAINT'
_computing_molecular_graphics 'Bruker SHELXTL'
_computing_publication_material 'Bruker SHELXTL'
_computing_structure_refinement 'SHELXL-97 (Sheldrick, 1997)'
_computing_structure_solution 'SHELXS-97 (Sheldrick, 1990)'
_diffrn_ambient_temperature 173(2)
_diffrn_measured_fraction_theta_full 0.982
_diffrn_measured_fraction_theta_max 0.982
_diffrn_measurement_device_type 'CCD area detector'
_diffrn_measurement_method 'phi and omega scans'
_diffrn_radiation_monochromator graphite
_diffrn_radiation_source 'fine-focus sealed tube'
_diffrn_radiation_type MoK\a
_diffrn_radiation_wavelength 0.71073
_diffrn_reflns_av_R_equivalents 0.0350
_diffrn_reflns_av_sigmaI/netI 0.0646
_diffrn_reflns_limit_h_max 10
_diffrn_reflns_limit_h_min -10
_diffrn_reflns_limit_k_max 20
_diffrn_reflns_limit_k_min -20
_diffrn_reflns_limit_l_max 24
_diffrn_reflns_limit_l_min -23
_diffrn_reflns_number 21320
_diffrn_reflns_theta_full 26.00
_diffrn_reflns_theta_max 26.00
_diffrn_reflns_theta_min 1.54
_exptl_absorpt_coefficient_mu 0.069
_exptl_absorpt_correction_T_max 0.9945
_exptl_absorpt_correction_T_min 0.9702
_exptl_absorpt_correction_type multi-scan
_exptl_absorpt_process_details SADABS
_exptl_crystal_colour yellow
_exptl_crystal_density_diffrn 1.167
_exptl_crystal_density_method 'not measured'
_exptl_crystal_description plate
_exptl_crystal_F_000 1038
_exptl_crystal_size_max 0.44
_exptl_crystal_size_mid 0.43
_exptl_crystal_size_min 0.08
_refine_diff_density_max 0.776
_refine_diff_density_min -0.489
_refine_diff_density_rms 0.067
_refine_ls_extinction_method none
_refine_ls_goodness_of_fit_ref 1.027
_refine_ls_hydrogen_treatment constr
_refine_ls_matrix_type full
_refine_ls_number_parameters 652
_refine_ls_number_reflns 10506
_refine_ls_number_restraints 0
_refine_ls_restrained_S_all 1.111
_refine_ls_R_factor_all 0.1603
_refine_ls_R_factor_gt 0.0885
_refine_ls_shift/su_max 0.000
_refine_ls_shift/su_mean 0.000
_refine_ls_structure_factor_coef Fsqd
_refine_ls_weighting_details 'calc w=1/[\s^2^(Fo^2^)+(0.0518P)^2^+6.6133P] where P=(Fo^2^+2Fc^2^)/3'
_refine_ls_weighting_scheme calc
_refine_ls_wR_factor_gt 0.1934
_refine_ls_wR_factor_ref 0.2354
_reflns_number_gt 5488
_reflns_number_total 10506
_reflns_threshold_expression >2sigma(I)
_cod_data_source_file c2cc36263e.txt
_cod_data_source_block 10141m
_cod_original_cell_volume 2726.1(9)
_cod_original_sg_symbol_H-M P-1
_cod_database_code 7108533

loop_
_symmetry_equiv_pos_as_xyz
'x, y, z'
'-x, -y, -z'

loop_
_atom_site_label
_atom_site_type_symbol
_atom_site_fract_x
_atom_site_fract_y
_atom_site_fract_z
_atom_site_U_iso_or_equiv
_atom_site_adp_type
_atom_site_occupancy
_atom_site_symmetry_multiplicity
_atom_site_calc_flag
_atom_site_refinement_flags
C1 C 1.3887(5) 0.4112(3) -0.1528(2) 0.0326(9) Uani 1 1 d .
C2 C 1.2299(5) 0.4293(3) -0.1508(2) 0.0354(10) Uani 1 1 d .
H2 H 1.1838 0.4771 -0.1797 0.042 Uiso 1 1 calc R
C3 C 1.1385(5) 0.3763(2) -0.1056(2) 0.0338(10) Uani 1 1 d .
H3 H 1.0292 0.3888 -0.1043 0.041 Uiso 1 1 calc R
C4 C 1.2009(5) 0.3059(2) -0.0623(2) 0.0308(9) Uani 1 1 d .
C5 C 1.3609(5) 0.2910(3) -0.0641(2) 0.0329(9) Uani 1 1 d .
H5 H 1.4072 0.2443 -0.0342 0.039 Uiso 1 1 calc R
C6 C 1.4534(5) 0.3426(3) -0.1084(2) 0.0346(10) Uani 1 1 d .
H6 H 1.5624 0.3312 -0.1086 0.042 Uiso 1 1 calc R
C7 C 1.0992(5) 0.2494(3) -0.0189(2) 0.0321(9) Uani 1 1 d .
H7 H 0.9931 0.2732 -0.0069 0.038 Uiso 1 1 calc R
C8 C 1.1407(4) 0.1685(2) 0.0052(2) 0.0312(9) Uani 1 1 d .
H8 H 1.2476 0.1451 -0.0052 0.037 Uiso 1 1 calc R
C9 C 1.0379(4) 0.1112(2) 0.0465(2) 0.0281(9) Uani 1 1 d .
C10 C 0.9008(4) 0.1030(2) 0.0247(2) 0.0272(9) Uani 1 1 d .
C11 C 0.8569(5) 0.1447(2) -0.0412(2) 0.0301(9) Uani 1 1 d .
H11 H 0.9229 0.1792 -0.0718 0.036 Uiso 1 1 calc R
C12 C 0.7238(5) 0.1361(3) -0.0608(2) 0.0358(10) Uani 1 1 d .
H12 H 0.6983 0.1641 -0.1050 0.043 Uiso 1 1 calc R
C13 C 0.6224(5) 0.0858(3) -0.0163(2) 0.0361(10) Uani 1 1 d .
H13 H 0.5273 0.0819 -0.0297 0.043 Uiso 1 1 calc R
C14 C 0.6614(5) 0.0432(3) 0.0454(2) 0.0350(10) Uani 1 1 d .
H14 H 0.5924 0.0096 0.0749 0.042 Uiso 1 1 calc R
C15 C 0.8024(4) 0.0473(2) 0.0672(2) 0.0290(9) Uani 1 1 d .
C16 C 0.8465(4) -0.0021(2) 0.1293(2) 0.0312(9) Uani 1 1 d .
C17 C 0.9853(4) 0.0036(2) 0.1504(2) 0.0293(9) Uani 1 1 d .
C18 C 1.0384(5) -0.0470(3) 0.2111(2) 0.0392(10) Uani 1 1 d .
H18 H 0.9775 -0.0862 0.2387 0.047 Uiso 1 1 calc R
C19 C 1.1726(5) -0.0409(3) 0.2306(2) 0.0431(11) Uani 1 1 d .
H19 H 1.2049 -0.0757 0.2713 0.052 Uiso 1 1 calc R
C20 C 1.2653(5) 0.0169(3) 0.1910(2) 0.0419(11) Uani 1 1 d .
H20 H 1.3591 0.0213 0.2053 0.050 Uiso 1 1 calc R
C21 C 1.2208(5) 0.0662(3) 0.1324(2) 0.0380(10) Uani 1 1 d .
H21 H 1.2842 0.1050 0.1063 0.046 Uiso 1 1 calc R
C22 C 1.0814(4) 0.0611(2) 0.1090(2) 0.0292(9) Uani 1 1 d .
C23 C 0.7520(5) -0.0669(3) 0.1673(2) 0.0460(12) Uani 1 1 d .
H23 H 0.7482 -0.1104 0.1418 0.055 Uiso 1 1 calc R
C24 C 0.6755(5) -0.0720(3) 0.2294(2) 0.0433(11) Uani 1 1 d .
H24 H 0.6720 -0.0270 0.2543 0.052 Uiso 1 1 calc R
C25 C 0.5913(6) -0.1410(3) 0.2666(2) 0.0434(11) Uani 1 1 d U
C26 C 0.5927(8) -0.2127(4) 0.2411(4) 0.0892(17) Uani 1 1 d U
H26 H 0.6485 -0.2200 0.1958 0.107 Uiso 1 1 calc R
C27 C 0.5151(9) -0.2754(4) 0.2792(4) 0.0936(16) Uani 1 1 d U
H27 H 0.5145 -0.3239 0.2590 0.112 Uiso 1 1 calc R
C28 C 0.4392(8) -0.2683(4) 0.3456(3) 0.0739(13) Uani 1 1 d U
C29 C 0.4290(5) -0.1964(3) 0.3701(2) 0.0445(11) Uani 1 1 d U
H29 H 0.3698 -0.1885 0.4147 0.053 Uiso 1 1 calc R
C30 C 0.5040(5) -0.1336(3) 0.3311(2) 0.0425(11) Uani 1 1 d U
H30 H 0.4947 -0.0828 0.3496 0.051 Uiso 1 1 calc R
C31 C 1.4374(5) 0.5209(3) -0.2500(2) 0.0397(10) Uani 1 1 d U
H31A H 1.3654 0.5679 -0.2297 0.048 Uiso 1 1 calc R
H31B H 1.3821 0.4971 -0.2790 0.048 Uiso 1 1 calc R
C32 C 1.5795(5) 0.5516(3) -0.2939(2) 0.0392(10) Uani 1 1 d U
H32A H 1.6514 0.5032 -0.3121 0.047 Uiso 1 1 calc R
H32B H 1.6334 0.5742 -0.2637 0.047 Uiso 1 1 calc R
C33 C 1.5433(5) 0.6195(3) -0.3555(2) 0.0409(11) Uani 1 1 d U
H33A H 1.4650 0.6663 -0.3381 0.049 Uiso 1 1 calc R
H33B H 1.4985 0.5957 -0.3884 0.049 Uiso 1 1 calc R
C34 C 1.6884(5) 0.6536(3) -0.3941(2) 0.0408(11) Uani 1 1 d U
H34A H 1.7259 0.6822 -0.3619 0.049 Uiso 1 1 calc R
H34B H 1.7703 0.6053 -0.4058 0.049 Uiso 1 1 calc R
C35 C 1.6671(5) 0.7148(3) -0.4610(2) 0.0375(10) Uani 1 1 d U
H35A H 1.6367 0.6853 -0.4947 0.045 Uiso 1 1 calc R
H35B H 1.5813 0.7615 -0.4501 0.045 Uiso 1 1 calc R
C36 C 1.8116(5) 0.7512(3) -0.4953(2) 0.0390(10) Uani 1 1 d U
H36A H 1.8432 0.7795 -0.4612 0.047 Uiso 1 1 calc R
H36B H 1.8967 0.7043 -0.5069 0.047 Uiso 1 1 calc R
C37 C 1.7916(5) 0.8136(3) -0.5612(2) 0.0433(11) Uani 1 1 d U
H37A H 1.7012 0.8581 -0.5507 0.052 Uiso 1 1 calc R
H37B H 1.7691 0.7842 -0.5970 0.052 Uiso 1 1 calc R
C38 C 1.9333(6) 0.8545(3) -0.5913(3) 0.0603(14) Uani 1 1 d U
H38A H 1.9586 0.8821 -0.5557 0.090 Uiso 1 1 calc R
H38B H 1.9114 0.8965 -0.6321 0.090 Uiso 1 1 calc R
H38C H 2.0214 0.8113 -0.6055 0.090 Uiso 1 1 calc R
C39 C 0.3130(7) -0.3446(4) 0.4475(3) 0.0655(12) Uani 1 1 d U
H39A H 0.2213 -0.2997 0.4543 0.079 Uiso 1 1 calc R
H39B H 0.3910 -0.3358 0.4741 0.079 Uiso 1 1 calc R
C40 C 0.2667(8) -0.4274(4) 0.4752(3) 0.0810(15) Uani 1 1 d U
H40A H 0.1942 -0.4362 0.4457 0.097 Uiso 1 1 calc R
H40B H 0.3606 -0.4710 0.4683 0.097 Uiso 1 1 calc R
C41 C 0.1942(7) -0.4433(3) 0.5480(3) 0.0604(12) Uani 1 1 d U
H41A H 0.0992 -0.4004 0.5544 0.073 Uiso 1 1 calc R
H41B H 0.2657 -0.4330 0.5772 0.073 Uiso 1 1 calc R
C42 C 0.1505(8) -0.5257(4) 0.5769(3) 0.0817(15) Uani 1 1 d U
H42A H 0.0868 -0.5380 0.5451 0.098 Uiso 1 1 calc R
H42B H 0.2473 -0.5678 0.5738 0.098 Uiso 1 1 calc R
C43 C 0.0670(7) -0.5421(3) 0.6480(3) 0.0605(12) Uani 1 1 d U
H43A H -0.0287 -0.4992 0.6514 0.073 Uiso 1 1 calc R
H43B H 0.1318 -0.5309 0.6800 0.073 Uiso 1 1 calc R
C44 C 0.0207(8) -0.6238(4) 0.6766(3) 0.0799(15) Uani 1 1 d U
H44A H -0.0400 -0.6363 0.6436 0.096 Uiso 1 1 calc R
H44B H 0.1169 -0.6664 0.6753 0.096 Uiso 1 1 calc R
C45 C -0.0668(7) -0.6385(3) 0.7455(3) 0.0632(14) Uani 1 1 d U
H45A H -0.1642 -0.5968 0.7462 0.076 Uiso 1 1 calc R
H45B H -0.0074 -0.6241 0.7782 0.076 Uiso 1 1 calc R
C46 C -0.1101(10) -0.7194(4) 0.7756(4) 0.112(3) Uani 1 1 d .
H46A H -0.1775 -0.7337 0.7470 0.169 Uiso 1 1 calc R
H46B H -0.1658 -0.7167 0.8234 0.169 Uiso 1 1 calc R
H46C H -0.0165 -0.7626 0.7767 0.169 Uiso 1 1 calc R
C47 C 0.0269(5) 0.3070(3) 0.2361(2) 0.0329(9) Uani 1 1 d .
C48 C -0.0053(5) 0.2461(3) 0.2040(2) 0.0360(10) Uani 1 1 d .
H48 H 0.0298 0.2450 0.1554 0.043 Uiso 1 1 calc R
C49 C -0.0899(5) 0.1860(3) 0.2434(2) 0.0354(10) Uani 1 1 d .
H49 H -0.1106 0.1436 0.2210 0.042 Uiso 1 1 calc R
C50 C -0.1447(4) 0.1860(2) 0.3143(2) 0.0308(9) Uani 1 1 d .
C51 C -0.1083(5) 0.2483(3) 0.3456(2) 0.0394(11) Uani 1 1 d .
H51 H -0.1428 0.2497 0.3942 0.047 Uiso 1 1 calc R
C52 C -0.0240(5) 0.3071(3) 0.3076(2) 0.0384(10) Uani 1 1 d .
H52 H 0.0000 0.3484 0.3301 0.046 Uiso 1 1 calc R
C53 C -0.2383(5) 0.1231(2) 0.3528(2) 0.0324(9) Uani 1 1 d .
H53 H -0.2551 0.0828 0.3270 0.039 Uiso 1 1 calc R
C54 C -0.3022(4) 0.1168(2) 0.4201(2) 0.0308(9) Uani 1 1 d .
H54 H -0.2807 0.1554 0.4462 0.037 Uiso 1 1 calc R
C55 C -0.4027(4) 0.0563(2) 0.4586(2) 0.0291(9) Uani 1 1 d .
C56 C -0.5418(4) 0.0494(2) 0.4367(2) 0.0284(9) Uani 1 1 d .
C57 C -0.5943(5) 0.1002(3) 0.3757(2) 0.0333(9) Uani 1 1 d .
H57 H -0.5327 0.1391 0.3481 0.040 Uiso 1 1 calc R
C58 C -0.7287(5) 0.0947(3) 0.3560(2) 0.0370(10) Uani 1 1 d .
H58 H -0.7595 0.1288 0.3147 0.044 Uiso 1 1 calc R
C59 C -0.8243(5) 0.0382(3) 0.3967(2) 0.0383(10) Uani 1 1 d .
H59 H -0.9188 0.0343 0.3827 0.046 Uiso 1 1 calc R
C60 C -0.2200(5) 0.0103(3) 0.5443(2) 0.0344(10) Uani 1 1 d .
H60 H -0.1542 0.0473 0.5171 0.041 Uiso 1 1 calc R
C61 C -0.3620(4) 0.0076(2) 0.5216(2) 0.0287(9) Uani 1 1 d .
C62 C 0.1368(5) 0.3857(3) 0.1288(2) 0.0355(10) Uani 1 1 d .
H62A H 0.0376 0.3973 0.1101 0.043 Uiso 1 1 calc R
H62B H 0.2037 0.3365 0.1097 0.043 Uiso 1 1 calc R
C63 C 0.2164(5) 0.4617(2) 0.1090(2) 0.0318(9) Uani 1 1 d .
H63A H 0.3217 0.4461 0.1219 0.038 Uiso 1 1 calc R
H63B H 0.1576 0.5065 0.1361 0.038 Uiso 1 1 calc R
C64 C 0.2297(5) 0.4963(2) 0.0310(2) 0.0311(9) Uani 1 1 d .
H64A H 0.2915 0.4522 0.0038 0.037 Uiso 1 1 calc R
H64B H 0.1247 0.5105 0.0176 0.037 Uiso 1 1 calc R
C65 C 0.3058(5) 0.5742(2) 0.0127(2) 0.0298(9) Uani 1 1 d .
H65A H 0.4091 0.5599 0.0278 0.036 Uiso 1 1 calc R
H65B H 0.2423 0.6182 0.0396 0.036 Uiso 1 1 calc R
C66 C 0.3260(5) 0.6105(3) -0.0649(2) 0.0336(10) Uani 1 1 d .
H66A H 0.3912 0.5671 -0.0918 0.040 Uiso 1 1 calc R
H66B H 0.2231 0.6242 -0.0803 0.040 Uiso 1 1 calc R
C67 C 0.3998(5) 0.6892(2) -0.0818(2) 0.0351(10) Uani 1 1 d .
H67A H 0.4966 0.6777 -0.0612 0.042 Uiso 1 1 calc R
H67B H 0.3283 0.7350 -0.0597 0.042 Uiso 1 1 calc R
C68 C 0.4378(6) 0.7191(3) -0.1603(2) 0.0444(11) Uani 1 1 d .
H68A H 0.5135 0.6745 -0.1822 0.053 Uiso 1 1 calc R
H68B H 0.3421 0.7281 -0.1814 0.053 Uiso 1 1 calc R
C69 C 0.5047(6) 0.8002(3) -0.1767(3) 0.0540(13) Uani 1 1 d .
H69A H 0.4308 0.8446 -0.1549 0.081 Uiso 1 1 calc R
H69B H 0.5237 0.8174 -0.2276 0.081 Uiso 1 1 calc R
H69C H 0.6026 0.7909 -0.1583 0.081 Uiso 1 1 calc R
O1 O 1.4917(3) 0.45706(18) -0.19544(15) 0.0387(7) Uani 1 1 d .
O2 O 0.3742(6) -0.3384(3) 0.3776(2) 0.0943(12) Uani 1 1 d U
O3 O 0.1089(4) 0.36967(18) 0.20391(14) 0.0405(7) Uani 1 1 d .

loop_
_atom_site_aniso_label
_atom_site_aniso_U_11
_atom_site_aniso_U_22
_atom_site_aniso_U_33
_atom_site_aniso_U_23
_atom_site_aniso_U_13
_atom_site_aniso_U_12
C1 0.034(2) 0.036(2) 0.031(2) -0.0069(18) -0.0007(18) -0.0150(19)
C2 0.036(2) 0.033(2) 0.035(2) 0.0014(18) -0.0038(19) -0.0073(19)
C3 0.027(2) 0.033(2) 0.040(2) -0.0014(19) -0.0046(18) -0.0070(18)
C4 0.030(2) 0.032(2) 0.031(2) -0.0040(18) -0.0015(17) -0.0101(18)
C5 0.031(2) 0.033(2) 0.036(2) -0.0018(18) -0.0047(18) -0.0090(18)
C6 0.029(2) 0.039(2) 0.039(2) -0.0045(19) -0.0043(18) -0.0130(19)
C7 0.026(2) 0.036(2) 0.034(2) -0.0038(18) -0.0022(17) -0.0087(18)
C8 0.021(2) 0.035(2) 0.037(2) -0.0024(19) -0.0017(17) -0.0084(17)
C9 0.026(2) 0.026(2) 0.031(2) -0.0046(17) 0.0006(17) -0.0050(16)
C10 0.025(2) 0.027(2) 0.029(2) -0.0054(17) -0.0014(16) -0.0051(16)
C11 0.031(2) 0.025(2) 0.032(2) 0.0001(17) -0.0028(17) -0.0052(17)
C12 0.039(2) 0.034(2) 0.035(2) 0.0006(19) -0.0118(19) -0.0065(19)
C13 0.025(2) 0.036(2) 0.050(3) -0.005(2) -0.0131(19) -0.0054(18)
C14 0.028(2) 0.032(2) 0.045(3) -0.0047(19) -0.0010(19) -0.0102(18)
C15 0.025(2) 0.028(2) 0.033(2) -0.0055(17) 0.0025(17) -0.0069(16)
C16 0.028(2) 0.031(2) 0.034(2) -0.0033(18) 0.0018(17) -0.0090(17)
C17 0.027(2) 0.029(2) 0.029(2) -0.0036(17) -0.0003(17) -0.0059(17)
C18 0.043(3) 0.040(2) 0.033(2) -0.001(2) -0.004(2) -0.010(2)
C19 0.046(3) 0.045(3) 0.037(3) 0.004(2) -0.014(2) -0.006(2)
C20 0.038(3) 0.049(3) 0.043(3) -0.004(2) -0.016(2) -0.010(2)
C21 0.033(2) 0.039(2) 0.043(3) -0.003(2) -0.0057(19) -0.0113(19)
C22 0.026(2) 0.027(2) 0.034(2) -0.0058(17) -0.0037(17) -0.0038(16)
C23 0.045(3) 0.049(3) 0.044(3) 0.001(2) -0.005(2) -0.015(2)
C24 0.044(3) 0.043(3) 0.044(3) -0.007(2) -0.007(2) -0.007(2)
C25 0.054(3) 0.040(2) 0.038(2) 0.0063(19) -0.010(2) -0.021(2)
C26 0.115(3) 0.083(3) 0.072(3) -0.026(2) 0.021(2) -0.043(2)
C27 0.124(3) 0.078(2) 0.081(2) -0.026(2) 0.018(2) -0.043(2)
C28 0.101(3) 0.064(2) 0.063(2) -0.010(2) 0.007(2) -0.046(2)
C29 0.041(2) 0.057(3) 0.036(2) -0.007(2) 0.0015(19) -0.016(2)
C30 0.042(2) 0.034(2) 0.053(3) -0.012(2) -0.004(2) -0.0083(19)
C31 0.043(2) 0.040(2) 0.035(2) -0.0006(19) -0.0014(19) -0.0146(19)
C32 0.037(2) 0.042(2) 0.037(2) 0.0000(19) -0.0026(18) -0.0117(19)
C33 0.038(2) 0.042(2) 0.039(2) 0.0025(19) -0.0029(19) -0.0101(19)
C34 0.037(2) 0.042(2) 0.041(2) 0.0041(19) -0.0055(19) -0.0112(19)
C35 0.038(2) 0.036(2) 0.035(2) 0.0006(18) -0.0023(18) -0.0088(18)
C36 0.036(2) 0.042(2) 0.037(2) -0.0008(19) -0.0031(18) -0.0092(19)
C37 0.046(2) 0.040(2) 0.038(2) -0.0007(19) 0.0008(19) -0.006(2)
C38 0.066(3) 0.064(3) 0.047(3) 0.002(2) 0.001(2) -0.022(3)
C39 0.084(2) 0.067(2) 0.052(2) -0.0076(19) -0.003(2) -0.035(2)
C40 0.096(3) 0.071(2) 0.071(2) -0.001(2) 0.007(2) -0.030(2)
C41 0.071(2) 0.057(2) 0.055(2) -0.0043(18) -0.0047(19) -0.0241(19)
C42 0.098(3) 0.067(2) 0.072(2) -0.002(2) 0.011(2) -0.026(2)
C43 0.077(3) 0.053(2) 0.053(2) -0.0036(19) -0.005(2) -0.024(2)
C44 0.101(3) 0.062(2) 0.069(3) -0.002(2) 0.011(2) -0.025(2)
C45 0.073(3) 0.058(3) 0.056(3) 0.003(2) -0.007(2) -0.016(2)
C46 0.156(8) 0.074(5) 0.087(5) 0.016(4) 0.032(5) -0.044(5)
C47 0.028(2) 0.033(2) 0.034(2) 0.0018(18) 0.0013(17) -0.0102(18)
C48 0.041(2) 0.038(2) 0.028(2) -0.0043(19) 0.0033(18) -0.013(2)
C49 0.037(2) 0.032(2) 0.035(2) -0.0067(19) 0.0048(19) -0.0112(19)
C50 0.027(2) 0.029(2) 0.033(2) -0.0001(18) 0.0006(17) -0.0060(17)
C51 0.049(3) 0.042(3) 0.027(2) -0.0020(19) 0.0054(19) -0.021(2)
C52 0.049(3) 0.037(2) 0.031(2) -0.0049(19) 0.001(2) -0.020(2)
C53 0.035(2) 0.026(2) 0.034(2) -0.0025(18) 0.0007(18) -0.0087(17)
C54 0.031(2) 0.027(2) 0.033(2) -0.0007(17) -0.0021(18) -0.0073(17)
C55 0.029(2) 0.026(2) 0.029(2) -0.0009(17) 0.0040(17) -0.0075(17)
C56 0.027(2) 0.027(2) 0.028(2) -0.0027(17) 0.0033(17) -0.0062(17)
C57 0.034(2) 0.033(2) 0.030(2) -0.0003(18) 0.0015(18) -0.0093(18)
C58 0.038(2) 0.041(2) 0.029(2) 0.0024(19) -0.0061(19) -0.008(2)
C59 0.032(2) 0.042(3) 0.040(3) -0.003(2) -0.0044(19) -0.010(2)
C60 0.031(2) 0.034(2) 0.036(2) -0.0009(19) 0.0021(18) -0.0115(18)
C61 0.025(2) 0.028(2) 0.031(2) -0.0042(17) 0.0029(17) -0.0052(16)
C62 0.039(2) 0.036(2) 0.030(2) 0.0035(18) 0.0012(18) -0.0154(19)
C63 0.029(2) 0.030(2) 0.034(2) 0.0023(18) -0.0049(17) -0.0086(17)
C64 0.030(2) 0.032(2) 0.031(2) 0.0006(17) -0.0029(17) -0.0109(18)
C65 0.030(2) 0.030(2) 0.029(2) 0.0011(17) -0.0034(17) -0.0092(17)
C66 0.029(2) 0.038(2) 0.034(2) 0.0048(19) -0.0063(18) -0.0130(18)
C67 0.037(2) 0.031(2) 0.035(2) 0.0026(18) -0.0005(19) -0.0108(19)
C68 0.047(3) 0.045(3) 0.041(3) 0.009(2) -0.009(2) -0.019(2)
C69 0.071(4) 0.043(3) 0.044(3) 0.011(2) 0.000(3) -0.026(3)
O1 0.0341(16) 0.0416(17) 0.0387(17) 0.0046(14) -0.0019(13) -0.0159(14)
O2 0.137(3) 0.081(2) 0.069(2) -0.0106(18) 0.014(2) -0.060(2)
O3 0.0510(19) 0.0413(17) 0.0303(16) 0.0043(13) 0.0016(14) -0.0270(15)

loop_
_atom_type_symbol
_atom_type_description
_atom_type_scat_dispersion_real
_atom_type_scat_dispersion_imag
_atom_type_scat_source
C C 0.0033 0.0016 'International Tables Vol C Tables 4.2.6.8 and 6.1.1.4'
H H 0.0000 0.0000 'International Tables Vol C Tables 4.2.6.8 and 6.1.1.4'
O O 0.0106 0.0060 'International Tables Vol C Tables 4.2.6.8 and 6.1.1.4'

loop_
_geom_angle_atom_site_label_1
_geom_angle_atom_site_label_2
_geom_angle_atom_site_label_3
_geom_angle
_geom_angle_site_symmetry_1
_geom_angle_site_symmetry_3
O1 C1 C2 124.8(4) . .
O1 C1 C6 115.5(4) . .
C2 C1 C6 119.7(4) . .
C1 C2 C3 118.8(4) . .
C1 C2 H2 120.6 . .
C3 C2 H2 120.6 . .
C4 C3 C2 122.6(4) . .
C4 C3 H3 118.7 . .
C2 C3 H3 118.7 . .
C3 C4 C5 117.1(4) . .
C3 C4 C7 120.0(4) . .
C5 C4 C7 122.9(4) . .
C6 C5 C4 121.3(4) . .
C6 C5 H5 119.3 . .
C4 C5 H5 119.3 . .
C5 C6 C1 120.5(4) . .
C5 C6 H6 119.7 . .
C1 C6 H6 119.7 . .
C8 C7 C4 126.6(4) . .
C8 C7 H7 116.7 . .
C4 C7 H7 116.7 . .
C7 C8 C9 126.5(4) . .
C7 C8 H8 116.7 . .
C9 C8 H8 116.7 . .
C10 C9 C22 119.4(3) . .
C10 C9 C8 121.8(4) . .
C22 C9 C8 118.8(4) . .
C9 C10 C11 122.8(4) . .
C9 C10 C15 119.9(4) . .
C11 C10 C15 117.2(4) . .
C12 C11 C10 121.6(4) . .
C12 C11 H11 119.2 . .
C10 C11 H11 119.2 . .
C11 C12 C13 120.6(4) . .
C11 C12 H12 119.7 . .
C13 C12 H12 119.7 . .
C14 C13 C12 119.8(4) . .
C14 C13 H13 120.1 . .
C12 C13 H13 120.1 . .
C13 C14 C15 121.8(4) . .
C13 C14 H14 119.1 . .
C15 C14 H14 119.1 . .
C16 C15 C14 121.1(4) . .
C16 C15 C10 120.2(4) . .
C14 C15 C10 118.6(4) . .
C17 C16 C15 120.2(4) . .
C17 C16 C23 120.8(4) . .
C15 C16 C23 118.7(4) . .
C16 C17 C18 122.6(4) . .
C16 C17 C22 119.6(4) . .
C18 C17 C22 117.8(4) . .
C19 C18 C17 121.9(4) . .
C19 C18 H18 119.0 . .
C17 C18 H18 119.0 . .
C18 C19 C20 120.4(4) . .
C18 C19 H19 119.8 . .
C20 C19 H19 119.8 . .
C21 C20 C19 120.1(4) . .
C21 C20 H20 119.9 . .
C19 C20 H20 119.9 . .
C20 C21 C22 121.6(4) . .
C20 C21 H21 119.2 . .
C22 C21 H21 119.2 . .
C9 C22 C21 121.3(4) . .
C9 C22 C17 120.6(4) . .
C21 C22 C17 118.2(4) . .
C24 C23 C16 128.9(5) . .
C24 C23 H23 115.6 . .
C16 C23 H23 115.6 . .
C23 C24 C25 126.8(5) . .
C23 C24 H24 116.6 . .
C25 C24 H24 116.6 . .
C26 C25 C30 115.9(5) . .
C26 C25 C24 124.6(5) . .
C30 C25 C24 119.5(4) . .
C25 C26 C27 121.8(6) . .
C25 C26 H26 119.1 . .
C27 C26 H26 119.1 . .
C28 C27 C26 120.4(6) . .
C28 C27 H27 119.8 . .
C26 C27 H27 119.8 . .
C29 C28 C27 118.6(5) . .
C29 C28 O2 128.2(5) . .
C27 C28 O2 113.1(5) . .
C28 C29 C30 120.1(5) . .
C28 C29 H29 119.9 . .
C30 C29 H29 119.9 . .
C25 C30 C29 122.8(4) . .
C25 C30 H30 118.6 . .
C29 C30 H30 118.6 . .
O1 C31 C32 106.5(3) . .
O1 C31 H31A 110.4 . .
C32 C31 H31A 110.4 . .
O1 C31 H31B 110.4 . .
C32 C31 H31B 110.4 . .
H31A C31 H31B 108.6 . .
C31 C32 C33 113.7(4) . .
C31 C32 H32A 108.8 . .
C33 C32 H32A 108.8 . .
C31 C32 H32B 108.8 . .
C33 C32 H32B 108.8 . .
H32A C32 H32B 107.7 . .
C32 C33 C34 111.5(4) . .
C32 C33 H33A 109.3 . .
C34 C33 H33A 109.3 . .
C32 C33 H33B 109.3 . .
C34 C33 H33B 109.3 . .
H33A C33 H33B 108.0 . .
C35 C34 C33 115.2(4) . .
C35 C34 H34A 108.5 . .
C33 C34 H34A 108.5 . .
C35 C34 H34B 108.5 . .
C33 C34 H34B 108.5 . .
H34A C34 H34B 107.5 . .
C36 C35 C34 113.4(4) . .
C36 C35 H35A 108.9 . .
C34 C35 H35A 108.9 . .
C36 C35 H35B 108.9 . .
C34 C35 H35B 108.9 . .
H35A C35 H35B 107.7 . .
C37 C36 C35 114.2(4) . .
C37 C36 H36A 108.7 . .
C35 C36 H36A 108.7 . .
C37 C36 H36B 108.7 . .
C35 C36 H36B 108.7 . .
H36A C36 H36B 107.6 . .
C36 C37 C38 113.2(4) . .
C36 C37 H37A 108.9 . .
C38 C37 H37A 108.9 . .
C36 C37 H37B 108.9 . .
C38 C37 H37B 108.9 . .
H37A C37 H37B 107.7 . .
C37 C38 H38A 109.5 . .
C37 C38 H38B 109.5 . .
H38A C38 H38B 109.5 . .
C37 C38 H38C 109.5 . .
H38A C38 H38C 109.5 . .
H38B C38 H38C 109.5 . .
O2 C39 C40 111.9(5) . .
O2 C39 H39A 109.2 . .
C40 C39 H39A 109.2 . .
O2 C39 H39B 109.2 . .
C40 C39 H39B 109.2 . .
H39A C39 H39B 107.9 . .
C41 C40 C39 119.0(5) . .
C41 C40 H40A 107.6 . .
C39 C40 H40A 107.6 . .
C41 C40 H40B 107.6 . .
C39 C40 H40B 107.6 . .
H40A C40 H40B 107.0 . .
C40 C41 C42 119.9(5) . .
C40 C41 H41A 107.3 . .
C42 C41 H41A 107.3 . .
C40 C41 H41B 107.3 . .
C42 C41 H41B 107.3 . .
H41A C41 H41B 106.9 . .
C43 C42 C41 121.5(5) . .
C43 C42 H42A 106.9 . .
C41 C42 H42A 106.9 . .
C43 C42 H42B 106.9 . .
C41 C42 H42B 106.9 . .
H42A C42 H42B 106.7 . .
C42 C43 C44 121.6(5) . .
C42 C43 H43A 106.9 . .
C44 C43 H43A 106.9 . .
C42 C43 H43B 106.9 . .
C44 C43 H43B 106.9 . .
H43A C43 H43B 106.7 . .
C45 C44 C43 121.4(5) . .
C45 C44 H44A 107.0 . .
C43 C44 H44A 107.0 . .
C45 C44 H44B 107.0 . .
C43 C44 H44B 107.0 . .
H44A C44 H44B 106.7 . .
C44 C45 C46 122.4(6) . .
C44 C45 H45A 106.7 . .
C46 C45 H45A 106.7 . .
C44 C45 H45B 106.7 . .
C46 C45 H45B 106.7 . .
H45A C45 H45B 106.6 . .
C45 C46 H46A 109.5 . .
C45 C46 H46B 109.5 . .
H46A C46 H46B 109.5 . .
C45 C46 H46C 109.5 . .
H46A C46 H46C 109.5 . .
H46B C46 H46C 109.5 . .
O3 C47 C48 125.5(4) . .
O3 C47 C52 114.9(4) . .
C48 C47 C52 119.6(4) . .
C47 C48 C49 119.4(4) . .
C47 C48 H48 120.3 . .
C49 C48 H48 120.3 . .
C50 C49 C48 122.1(4) . .
C50 C49 H49 119.0 . .
C48 C49 H49 119.0 . .
C49 C50 C51 117.1(4) . .
C49 C50 C53 119.8(4) . .
C51 C50 C53 123.1(4) . .
C52 C51 C50 121.3(4) . .
C52 C51 H51 119.4 . .
C50 C51 H51 119.4 . .
C51 C52 C47 120.6(4) . .
C51 C52 H52 119.7 . .
C47 C52 H52 119.7 . .
C54 C53 C50 126.5(4) . .
C54 C53 H53 116.7 . .
C50 C53 H53 116.7 . .
C53 C54 C55 127.1(4) . .
C53 C54 H54 116.5 . .
C55 C54 H54 116.5 . .
C61 C55 C56 119.4(3) . .
C61 C55 C54 118.1(4) . .
C56 C55 C54 122.4(4) . .
C55 C56 C57 122.3(3) . .
C55 C56 C61 119.5(4) . 2_456
C57 C56 C61 118.1(4) . 2_456
C58 C57 C56 122.0(4) . .
C58 C57 H57 119.0 . .
C56 C57 H57 119.0 . .
C57 C58 C59 120.3(4) . .
C57 C58 H58 119.9 . .
C59 C58 H58 119.9 . .
C60 C59 C58 119.7(4) 2_456 .
C60 C59 H59 120.2 2_456 .
C58 C59 H59 120.2 . .
C59 C60 C61 122.3(4) 2_456 .
C59 C60 H60 118.8 2_456 .
C61 C60 H60 118.8 . .
C55 C61 C60 121.3(4) . .
C55 C61 C56 121.1(4) . 2_456
C60 C61 C56 117.6(4) . 2_456
O3 C62 C63 106.4(3) . .
O3 C62 H62A 110.4 . .
C63 C62 H62A 110.4 . .
O3 C62 H62B 110.4 . .
C63 C62 H62B 110.4 . .
H62A C62 H62B 108.6 . .
C62 C63 C64 113.0(3) . .
C62 C63 H63A 109.0 . .
C64 C63 H63A 109.0 . .
C62 C63 H63B 109.0 . .
C64 C63 H63B 109.0 . .
H63A C63 H63B 107.8 . .
C65 C64 C63 112.0(3) . .
C65 C64 H64A 109.2 . .
C63 C64 H64A 109.2 . .
C65 C64 H64B 109.2 . .
C63 C64 H64B 109.2 . .
H64A C64 H64B 107.9 . .
C64 C65 C66 114.5(3) . .
C64 C65 H65A 108.6 . .
C66 C65 H65A 108.6 . .
C64 C65 H65B 108.6 . .
C66 C65 H65B 108.6 . .
H65A C65 H65B 107.6 . .
C67 C66 C65 113.6(3) . .
C67 C66 H66A 108.8 . .
C65 C66 H66A 108.8 . .
C67 C66 H66B 108.8 . .
C65 C66 H66B 108.8 . .
H66A C66 H66B 107.7 . .
C66 C67 C68 113.3(4) . .
C66 C67 H67A 108.9 . .
C68 C67 H67A 108.9 . .
C66 C67 H67B 108.9 . .
C68 C67 H67B 108.9 . .
H67A C67 H67B 107.7 . .
C69 C68 C67 112.9(4) . .
C69 C68 H68A 109.0 . .
C67 C68 H68A 109.0 . .
C69 C68 H68B 109.0 . .
C67 C68 H68B 109.0 . .
H68A C68 H68B 107.8 . .
C68 C69 H69A 109.5 . .
C68 C69 H69B 109.5 . .
H69A C69 H69B 109.5 . .
C68 C69 H69C 109.5 . .
H69A C69 H69C 109.5 . .
H69B C69 H69C 109.5 . .
C1 O1 C31 118.8(3) . .
C39 O2 C28 119.0(5) . .
C47 O3 C62 118.5(3) . .

loop_
_geom_bond_atom_site_label_1
_geom_bond_atom_site_label_2
_geom_bond_distance
_geom_bond_site_symmetry_2
C1 O1 1.366(5) .
C1 C2 1.380(6) .
C1 C6 1.390(6) .
C2 C3 1.391(6) .
C2 H2 0.9500 .
C3 C4 1.389(5) .
C3 H3 0.9500 .
C4 C5 1.391(5) .
C4 C7 1.470(5) .
C5 C6 1.375(5) .
C5 H5 0.9500 .
C6 H6 0.9500 .
C7 C8 1.327(5) .
C7 H7 0.9500 .
C8 C9 1.471(5) .
C8 H8 0.9500 .
C9 C10 1.406(5) .
C9 C22 1.420(5) .
C10 C11 1.434(5) .
C10 C15 1.437(5) .
C11 C12 1.353(6) .
C11 H11 0.9500 .
C12 C13 1.413(6) .
C12 H12 0.9500 .
C13 C14 1.354(6) .
C13 H13 0.9500 .
C14 C15 1.419(6) .
C14 H14 0.9500 .
C15 C16 1.412(6) .
C16 C17 1.400(5) .
C16 C23 1.492(6) .
C17 C18 1.426(6) .
C17 C22 1.436(5) .
C18 C19 1.348(6) .
C18 H18 0.9500 .
C19 C20 1.409(6) .
C19 H19 0.9500 .
C20 C21 1.357(6) .
C20 H20 0.9500 .
C21 C22 1.425(6) .
C21 H21 0.9500 .
C23 C24 1.277(6) .
C23 H23 0.9500 .
C24 C25 1.486(6) .
C24 H24 0.9500 .
C25 C26 1.355(7) .
C25 C30 1.368(6) .
C26 C27 1.379(8) .
C26 H26 0.9500 .
C27 C28 1.365(8) .
C27 H27 0.9500 .
C28 C29 1.332(7) .
C28 O2 1.385(6) .
C29 C30 1.374(6) .
C29 H29 0.9500 .
C30 H30 0.9500 .
C31 O1 1.436(5) .
C31 C32 1.512(6) .
C31 H31A 0.9900 .
C31 H31B 0.9900 .
C32 C33 1.522(6) .
C32 H32A 0.9900 .
C32 H32B 0.9900 .
C33 C34 1.524(6) .
C33 H33A 0.9900 .
C33 H33B 0.9900 .
C34 C35 1.520(6) .
C34 H34A 0.9900 .
C34 H34B 0.9900 .
C35 C36 1.516(6) .
C35 H35A 0.9900 .
C35 H35B 0.9900 .
C36 C37 1.513(6) .
C36 H36A 0.9900 .
C36 H36B 0.9900 .
C37 C38 1.518(6) .
C37 H37A 0.9900 .
C37 H37B 0.9900 .
C38 H38A 0.9800 .
C38 H38B 0.9800 .
C38 H38C 0.9800 .
C39 O2 1.371(6) .
C39 C40 1.476(7) .
C39 H39A 0.9900 .
C39 H39B 0.9900 .
C40 C41 1.455(7) .
C40 H40A 0.9900 .
C40 H40B 0.9900 .
C41 C42 1.464(7) .
C41 H41A 0.9900 .
C41 H41B 0.9900 .
C42 C43 1.459(7) .
C42 H42A 0.9900 .
C42 H42B 0.9900 .
C43 C44 1.462(7) .
C43 H43A 0.9900 .
C43 H43B 0.9900 .
C44 C45 1.434(7) .
C44 H44A 0.9900 .
C44 H44B 0.9900 .
C45 C46 1.445(7) .
C45 H45A 0.9900 .
C45 H45B 0.9900 .
C46 H46A 0.9800 .
C46 H46B 0.9800 .
C46 H46C 0.9800 .
C47 O3 1.371(5) .
C47 C48 1.373(6) .
C47 C52 1.392(6) .
C48 C49 1.392(5) .
C48 H48 0.9500 .
C49 C50 1.387(6) .
C49 H49 0.9500 .
C50 C51 1.400(6) .
C50 C53 1.467(5) .
C51 C52 1.366(6) .
C51 H51 0.9500 .
C52 H52 0.9500 .
C53 C54 1.332(5) .
C53 H53 0.9500 .
C54 C55 1.478(5) .
C54 H54 0.9500 .
C55 C61 1.413(5) .
C55 C56 1.416(5) .
C56 C57 1.430(5) .
C56 C61 1.434(5) 2_456
C57 C58 1.349(6) .
C57 H57 0.9500 .
C58 C59 1.418(6) .
C58 H58 0.9500 .
C59 C60 1.359(6) 2_456
C59 H59 0.9500 .
C60 C59 1.359(6) 2_456
C60 C61 1.429(6) .
C60 H60 0.9500 .
C61 C56 1.434(5) 2_456
C62 O3 1.434(5) .
C62 C63 1.509(5) .
C62 H62A 0.9900 .
C62 H62B 0.9900 .
C63 C64 1.524(5) .
C63 H63A 0.9900 .
C63 H63B 0.9900 .
C64 C65 1.518(5) .
C64 H64A 0.9900 .
C64 H64B 0.9900 .
C65 C66 1.524(5) .
C65 H65A 0.9900 .
C65 H65B 0.9900 .
C66 C67 1.519(5) .
C66 H66A 0.9900 .
C66 H66B 0.9900 .
C67 C68 1.526(6) .
C67 H67A 0.9900 .
C67 H67B 0.9900 .
C68 C69 1.520(6) .
C68 H68A 0.9900 .
C68 H68B 0.9900 .
C69 H69A 0.9800 .
C69 H69B 0.9800 .
C69 H69C 0.9800 .

loop_
_geom_torsion_atom_site_label_1
_geom_torsion_atom_site_label_2
_geom_torsion_atom_site_label_3
_geom_torsion_atom_site_label_4
_geom_torsion
_geom_torsion_site_symmetry_1
_geom_torsion_site_symmetry_4
O1 C1 C2 C3 178.9(4) . .
C6 C1 C2 C3 -2.1(6) . .
C1 C2 C3 C4 0.1(6) . .
C2 C3 C4 C5 1.8(6) . .
C2 C3 C4 C7 -176.2(4) . .
C3 C4 C5 C6 -1.8(6) . .
C7 C4 C5 C6 176.1(4) . .
C4 C5 C6 C1 -0.1(6) . .
O1 C1 C6 C5 -178.8(4) . .
C2 C1 C6 C5 2.2(6) . .
C3 C4 C7 C8 154.9(4) . .
C5 C4 C7 C8 -22.9(7) . .
C4 C7 C8 C9 -177.6(4) . .
C7 C8 C9 C10 51.4(6) . .
C7 C8 C9 C22 -130.6(4) . .
C22 C9 C10 C11 -173.4(4) . .
C8 C9 C10 C11 4.6(6) . .
C22 C9 C10 C15 3.0(5) . .
C8 C9 C10 C15 -179.0(4) . .
C9 C10 C11 C12 -179.7(4) . .
C15 C10 C11 C12 3.8(6) . .
C10 C11 C12 C13 0.5(6) . .
C11 C12 C13 C14 -2.5(6) . .
C12 C13 C14 C15 0.0(6) . .
C13 C14 C15 C16 -175.4(4) . .
C13 C14 C15 C10 4.4(6) . .
C9 C10 C15 C16 -2.9(6) . .
C11 C10 C15 C16 173.7(3) . .
C9 C10 C15 C14 177.2(4) . .
C11 C10 C15 C14 -6.1(5) . .
C14 C15 C16 C17 -179.3(4) . .
C10 C15 C16 C17 0.9(6) . .
C14 C15 C16 C23 7.5(6) . .
C10 C15 C16 C23 -172.4(4) . .
C15 C16 C17 C18 -177.6(4) . .
C23 C16 C17 C18 -4.5(6) . .
C15 C16 C17 C22 1.0(6) . .
C23 C16 C17 C22 174.1(4) . .
C16 C17 C18 C19 179.8(4) . .
C22 C17 C18 C19 1.2(6) . .
C17 C18 C19 C20 0.3(7) . .
C18 C19 C20 C21 -0.7(7) . .
C19 C20 C21 C22 -0.3(7) . .
C10 C9 C22 C21 178.8(4) . .
C8 C9 C22 C21 0.7(6) . .
C10 C9 C22 C17 -1.1(5) . .
C8 C9 C22 C17 -179.2(4) . .
C20 C21 C22 C9 -178.2(4) . .
C20 C21 C22 C17 1.8(6) . .
C16 C17 C22 C9 -0.9(6) . .
C18 C17 C22 C9 177.8(4) . .
C16 C17 C22 C21 179.2(4) . .
C18 C17 C22 C21 -2.1(5) . .
C17 C16 C23 C24 68.4(7) . .
C15 C16 C23 C24 -118.4(6) . .
C16 C23 C24 C25 -175.7(4) . .
C23 C24 C25 C26 4.8(9) . .
C23 C24 C25 C30 -174.6(5) . .
C30 C25 C26 C27 -2.3(10) . .
C24 C25 C26 C27 178.3(6) . .
C25 C26 C27 C28 -2.7(12) . .
C26 C27 C28 C29 6.4(12) . .
C26 C27 C28 O2 -176.9(7) . .
C27 C28 C29 C30 -4.9(10) . .
O2 C28 C29 C30 178.9(6) . .
C26 C25 C30 C29 3.8(8) . .
C24 C25 C30 C29 -176.8(4) . .
C28 C29 C30 C25 -0.2(8) . .
O1 C31 C32 C33 179.3(4) . .
C31 C32 C33 C34 175.1(4) . .
C32 C33 C34 C35 173.6(4) . .
C33 C34 C35 C36 176.4(4) . .
C34 C35 C36 C37 -178.8(4) . .
C35 C36 C37 C38 175.3(4) . .
O2 C39 C40 C41 -177.7(6) . .
C39 C40 C41 C42 -178.6(6) . .
C40 C41 C42 C43 -175.3(6) . .
C41 C42 C43 C44 178.8(6) . .
C42 C43 C44 C45 -177.4(6) . .
C43 C44 C45 C46 -178.3(7) . .
O3 C47 C48 C49 179.9(4) . .
C52 C47 C48 C49 0.6(6) . .
C47 C48 C49 C50 0.8(7) . .
C48 C49 C50 C51 -1.5(6) . .
C48 C49 C50 C53 177.7(4) . .
C49 C50 C51 C52 0.8(6) . .
C53 C50 C51 C52 -178.3(4) . .
C50 C51 C52 C47 0.5(7) . .
O3 C47 C52 C51 179.4(4) . .
C48 C47 C52 C51 -1.3(7) . .
C49 C50 C53 C54 -178.0(4) . .
C51 C50 C53 C54 1.1(7) . .
C50 C53 C54 C55 176.9(4) . .
C53 C54 C55 C61 127.5(5) . .
C53 C54 C55 C56 -56.4(6) . .
C61 C55 C56 C57 176.4(4) . .
C54 C55 C56 C57 0.3(6) . .
C61 C55 C56 C61 -0.8(6) . 2_456
C54 C55 C56 C61 -176.9(4) . 2_456
C55 C56 C57 C58 -178.5(4) . .
C61 C56 C57 C58 -1.2(6) 2_456 .
C56 C57 C58 C59 1.0(6) . .
C57 C58 C59 C60 0.1(6) . 2_456
C56 C55 C61 C60 177.7(4) . .
C54 C55 C61 C60 -6.1(5) . .
C56 C55 C61 C56 0.8(6) . 2_456
C54 C55 C61 C56 177.1(3) . 2_456
C59 C60 C61 C55 -177.6(4) 2_456 .
C59 C60 C61 C56 -0.6(6) 2_456 2_456
O3 C62 C63 C64 -170.2(3) . .
C62 C63 C64 C65 178.3(3) . .
C63 C64 C65 C66 178.6(3) . .
C64 C65 C66 C67 179.0(3) . .
C65 C66 C67 C68 173.0(4) . .
C66 C67 C68 C69 177.3(4) . .
C2 C1 O1 C31 -10.3(6) . .
C6 C1 O1 C31 170.7(4) . .
C32 C31 O1 C1 -172.3(3) . .
C40 C39 O2 C28 -172.9(6) . .
C29 C28 O2 C39 -12.5(11) . .
C27 C28 O2 C39 171.2(6) . .
C48 C47 O3 C62 14.0(6) . .
C52 C47 O3 C62 -166.7(4) . .
C63 C62 O3 C47 175.4(3) . .
